data_7715379
loop_
_publ_author_name
'Chen, Zhi-Chuan'
'Liu, Rui-Xue'
'Xie, Yan-Jie'
'Hu, Qin'
'Huang, Fu-Ping'
'Liu, Yan-Cheng'
'Liang, Hong'

_publ_section_title
;
 Marbofloxacin combined with heavy rare-earth ions makes better candidates
 for veterinary drugs: crystal structure and bio-activity studies.
;
_journal_issue 9
_journal_name_full 'Dalton transactions (Cambridge, England : 2003)'
_journal_page_first 4204
_journal_page_last 4213
_journal_paper_doi 10.1039/d3dt03343k
_journal_volume 53
_journal_year 2024
_chemical_formula_moiety 'C68 H74 F4 N16 O16 Tb'
_chemical_formula_sum 'C68 H74 F4 N16 O60 Tb'
_chemical_formula_weight 2310.35
_space_group_crystal_system triclinic
_space_group_IT_number 2
_space_group_name_Hall '-P 1'
_space_group_name_H-M_alt 'P -1'
_atom_sites_solution_hydrogens geom
_atom_sites_solution_primary heavy
_audit_creation_date 2023-12-17
_audit_creation_method
;
Olex2 1.3
(compiled 2020.11.12 svn.r5f609507 for OlexSys, GUI svn.r6408)
;
_audit_update_record
;
2023-12-18 deposited with the CCDC.	2024-02-07 downloaded from the CCDC.
;
_cell_angle_alpha 69.465(5)
_cell_angle_beta 73.894(5)
_cell_angle_gamma 66.707(5)
_cell_formula_units_Z 2
_cell_length_a 15.0450(9)
_cell_length_b 18.2526(9)
_cell_length_c 21.3124(10)
_cell_measurement_reflns_used 11292
_cell_measurement_temperature 120.00(10)
_cell_measurement_theta_max 28.5478
_cell_measurement_theta_min 2.9734
_cell_volume 4968.1(5)
_computing_cell_refinement
;
CrysAlisPro, Agilent Technologies,
Version 1.171.35.21 (release 20-01-2012 CrysAlis171 .NET)
(compiled Jan 23 2012,18:06:46)
;
_computing_data_collection
;
CrysAlisPro, Agilent Technologies,
Version 1.171.35.21 (release 20-01-2012 CrysAlis171 .NET)
(compiled Jan 23 2012,18:06:46)
;
_computing_data_reduction
;
CrysAlisPro, Agilent Technologies,
Version 1.171.35.21 (release 20-01-2012 CrysAlis171 .NET)
(compiled Jan 23 2012,18:06:46)
;
_computing_molecular_graphics 'Olex2 1.3 (Dolomanov et al., 2009)'
_computing_publication_material 'Olex2 1.3 (Dolomanov et al., 2009)'
_computing_structure_refinement 'SHELXL 2018/3 (Sheldrick, 2015)'
_computing_structure_solution 'XS  (Sheldrick, 2008)'
_diffrn_ambient_temperature 120.00(10)
_diffrn_detector_area_resol_mean 15.9784
_diffrn_measured_fraction_theta_full 0.998
_diffrn_measured_fraction_theta_max 0.998
_diffrn_measurement_details
;
#__ type_ start__ end____ width___ exp.time_
  1 omega   11.00   43.00   1.0000   25.0000
omega____ theta____ kappa____ phi______ frames
    -      -20.2889   38.0000    0.0000 32

#__ type_ start__ end____ width___ exp.time_
  2 omega -100.00  -74.00   1.0000   25.0000
omega____ theta____ kappa____ phi______ frames
    -      -20.2889 -178.0000  -60.0000 26

#__ type_ start__ end____ width___ exp.time_
  3 omega  -19.00   24.00   1.0000   25.0000
omega____ theta____ kappa____ phi______ frames
    -      -20.2889  -99.0000  120.0000 43

#__ type_ start__ end____ width___ exp.time_
  4 omega   -1.00   66.00   1.0000   25.0000
omega____ theta____ kappa____ phi______ frames
    -       21.5389   38.0000 -180.0000 67

#__ type_ start__ end____ width___ exp.time_
  5 omega  -50.00   51.00   1.0000   25.0000
omega____ theta____ kappa____ phi______ frames
    -       21.5389  -77.0000  -30.0000 101

#__ type_ start__ end____ width___ exp.time_
  6 omega   -7.00   94.00   1.0000   25.0000
omega____ theta____ kappa____ phi______ frames
    -       21.5389   38.0000   90.0000 101

#__ type_ start__ end____ width___ exp.time_
  7 omega   -2.00   27.00   1.0000   25.0000
omega____ theta____ kappa____ phi______ frames
    -       21.5389   57.0000  -30.0000 29

#__ type_ start__ end____ width___ exp.time_
  8 omega   76.00  101.00   1.0000   25.0000
omega____ theta____ kappa____ phi______ frames
    -       21.5389  178.0000 -120.0000 25

#__ type_ start__ end____ width___ exp.time_
  9 omega   -2.00   76.00   1.0000   25.0000
omega____ theta____ kappa____ phi______ frames
    -       21.5389   57.0000 -120.0000 78

#__ type_ start__ end____ width___ exp.time_
 10 omega   35.00  101.00   1.0000   25.0000
omega____ theta____ kappa____ phi______ frames
    -       21.5389  178.0000    0.0000 66

#__ type_ start__ end____ width___ exp.time_
 11 omega  -52.00   -2.00   1.0000   25.0000
omega____ theta____ kappa____ phi______ frames
    -       21.5389  -38.0000    0.0000 50

#__ type_ start__ end____ width___ exp.time_
 12 omega  -52.00   53.00   1.0000   25.0000
omega____ theta____ kappa____ phi______ frames
    -       21.5389  -38.0000   90.0000 105
;
_diffrn_measurement_device_type 'SuperNova, Single source at offset), Eos'
_diffrn_measurement_method '\w scans'
_diffrn_orient_matrix_UB_11 0.0447487000
_diffrn_orient_matrix_UB_12 0.0076637000
_diffrn_orient_matrix_UB_13 -0.0060514000
_diffrn_orient_matrix_UB_21 0.0182237000
_diffrn_orient_matrix_UB_22 -0.0374655000
_diffrn_orient_matrix_UB_23 0.0249526000
_diffrn_orient_matrix_UB_31 0.0192464000
_diffrn_orient_matrix_UB_32 -0.0217255000
_diffrn_orient_matrix_UB_33 -0.0252489000
_diffrn_radiation_monochromator mirror
_diffrn_radiation_type 'Mo K\a'
_diffrn_radiation_wavelength 0.71073
_diffrn_reflns_av_R_equivalents 0.0694
_diffrn_reflns_av_unetI/netI 0.0845
_diffrn_reflns_Laue_measured_fraction_full 0.998
_diffrn_reflns_Laue_measured_fraction_max 0.998
_diffrn_reflns_limit_h_max 18
_diffrn_reflns_limit_h_min -18
_diffrn_reflns_limit_k_max 22
_diffrn_reflns_limit_k_min -22
_diffrn_reflns_limit_l_max 26
_diffrn_reflns_limit_l_min -26
_diffrn_reflns_number 61871
_diffrn_reflns_point_group_measured_fraction_full 0.998
_diffrn_reflns_point_group_measured_fraction_max 0.998
_diffrn_reflns_theta_full 25.242
_diffrn_reflns_theta_max 26.370
_diffrn_reflns_theta_min 2.979
_diffrn_source 'SuperNova (Mo) X-ray Source'
_exptl_absorpt_coefficient_mu 0.833
_exptl_absorpt_correction_T_max 1.00000
_exptl_absorpt_correction_T_min 0.49184
_exptl_absorpt_correction_type multi-scan
_exptl_absorpt_process_details
;
CrysAlisPro, Agilent Technologies,
Version 1.171.35.21 (release 20-01-2012 CrysAlis171 .NET)
(compiled Jan 23 2012,18:06:46)
Empirical absorption correction using spherical harmonics,
 implemented in SCALE3 ABSPACK scaling algorithm.
;
_exptl_crystal_colour colorless
_exptl_crystal_density_diffrn 1.544
_exptl_crystal_description block
_exptl_crystal_F_000 2350
_exptl_crystal_size_max 0.35
_exptl_crystal_size_mid 0.25
_exptl_crystal_size_min 0.11
_refine_diff_density_max 1.687
_refine_diff_density_min -1.299
_refine_diff_density_rms 0.109
_refine_ls_extinction_method none
_refine_ls_goodness_of_fit_ref 1.039
_refine_ls_hydrogen_treatment constr
_refine_ls_matrix_type full
_refine_ls_number_parameters 954
_refine_ls_number_reflns 20290
_refine_ls_number_restraints 0
_refine_ls_restrained_S_all 1.039
_refine_ls_R_factor_all 0.1122
_refine_ls_R_factor_gt 0.0800
_refine_ls_shift/su_max 0.002
_refine_ls_shift/su_mean 0.000
_refine_ls_structure_factor_coef Fsqd
_refine_ls_weighting_details 'w=1/[\s^2^(Fo^2^)+(0.1229P)^2^+7.8069P] where P=(Fo^2^+2Fc^2^)/3'
_refine_ls_weighting_scheme calc
_refine_ls_wR_factor_gt 0.2197
_refine_ls_wR_factor_ref 0.2478
_reflns_Friedel_coverage 0.000
_reflns_number_gt 13164
_reflns_number_total 20290
_reflns_threshold_expression 'I > 2\s(I)'
_cod_data_source_file d3dt03343k2.cif
_cod_data_source_block 1123-czf-xyj-tb
_cod_database_code 7715379
_shelx_shelxl_version_number 2018/3
_shelx_space_group_comment
;
The symmetry employed for this shelxl refinement is uniquely defined
by the following loop, which should always be used as a source of
symmetry information in preference to the above space-group names.
They are only intended as comments.
;
_shelx_estimated_absorpt_t_max 0.914
_shelx_estimated_absorpt_t_min 0.759
_reflns_odcompleteness_completeness 99.85
_reflns_odcompleteness_iscentric 1
_reflns_odcompleteness_theta 26.32
_olex2_refinement_description
;
1. Fixed Uiso
 At 1.2 times of:
  All C(H) groups, All C(H,H) groups, All N(H) groups
 At 1.5 times of:
  All C(H,H,H) groups
2.a Ternary CH refined with riding coordinates:
 N4(H4), N12(H12), N16(H16)
2.b Secondary CH2 refined with riding coordinates:
 C5(H5A,H5B), C8(H8A,H8B), C9(H9A,H9B), C11(H11A,H11B), C12(H12A,H12B),
 C21(H21A,H21B), C25(H25A,H25B), C26(H26A,H26B), C27(H27A,H27B), C28(H28A,H28B),
  C42(H42A,H42B), C43(H43A,H43B), C45(H45A,H45B), C46(H46A,H46B), C56(H56A,
 H56B), C59(H59A,H59B), C60(H60A,H60B), C62(H62A,H62B), C63(H63A,H63B)
2.c Aromatic/amide H refined with riding coordinates:
 C3(H3), C14(H14), C20(H20), C30(H30), C37(H37), C39(H39), C48(H48), C54(H54),
 C65(H65)
2.d Idealised Me refined as rotating group:
 C4(H4A,H4B,H4C), C10(H10A,H10B,H10C), C22(H22A,H22B,H22C), C33(H33A,H33B,
 H33C), C38(H38A,H38B,H38C), C44(H44A,H44B,H44C), C55(H55A,H55B,H55C), C61(H61A,
 H61B,H61C)
;
_smtbx_masks_void_probe_radius 1.2
_smtbx_masks_void_truncation_radius 1.2
_olex2_submission_special_instructions 'No special instructions were received'

loop_
_space_group_symop_operation_xyz
'x, y, z'
'-x, -y, -z'

loop_
_atom_site_label
_atom_site_type_symbol
_atom_site_fract_x
_atom_site_fract_y
_atom_site_fract_z
_atom_site_U_iso_or_equiv
_atom_site_adp_type
_atom_site_occupancy
_atom_site_site_symmetry_order
_atom_site_calc_flag
_atom_site_refinement_flags_posn
_atom_site_refinement_flags_adp
_atom_site_refinement_flags_occupancy
_atom_site_disorder_assembly
_atom_site_disorder_group
Tb1 Tb 0.58894(3) 0.95808(2) 0.74393(2) 0.05555(15) Uani 1 1 d . . . . .
F F 0.9842(3) 1.0745(3) 0.5126(2) 0.0758(13) Uani 1 1 d . . . . .
F2AA F 0.3258(4) 1.2360(3) 0.4924(2) 0.0774(12) Uani 1 1 d . . . . .
F4AA F 0.8156(4) 0.5599(3) 0.9601(2) 0.0934(16) Uani 1 1 d . . . . .
F4BA F 0.2362(4) 0.9958(4) 1.0291(3) 0.0944(16) Uani 1 1 d . . . . .
O1 O 0.6051(3) 0.8205(3) 0.8192(2) 0.0537(11) Uani 1 1 d . . . . .
O2 O 0.4374(4) 0.9389(3) 0.7725(2) 0.0641(13) Uani 1 1 d . . . . .
O3 O 0.2967(4) 0.9291(4) 0.8350(3) 0.0754(15) Uani 1 1 d . . . . .
O4 O 0.4924(5) 0.5562(5) 1.0534(3) 0.107(2) Uani 1 1 d . . . . .
O5 O 0.5341(4) 0.9814(3) 0.8528(2) 0.0625(13) Uani 1 1 d . . . . .
O6 O 0.7263(4) 0.9229(3) 0.7935(2) 0.0583(12) Uani 1 1 d . . . . .
O7 O 0.8335(5) 0.8756(5) 0.8631(3) 0.0909(19) Uani 1 1 d . . . . .
O8 O 0.4955(5) 0.8080(4) 1.1499(2) 0.0813(17) Uani 1 1 d . . . . .
O9 O 0.6753(4) 1.0473(3) 0.6682(2) 0.0560(12) Uani 1 1 d . . . . .
O10 O 0.4829(4) 1.0963(3) 0.7289(2) 0.0588(12) Uani 1 1 d . . . . .
O11 O 0.3918(5) 1.2231(4) 0.6813(3) 0.091(2) Uani 1 1 d . . . . .
O12 O 0.7325(4) 1.2949(3) 0.4001(2) 0.0617(13) Uani 1 1 d . . . . .
O13 O 0.5339(3) 0.9877(3) 0.6405(2) 0.0529(11) Uani 1 1 d . . . . .
O14 O 0.7074(4) 0.8713(3) 0.6786(2) 0.0546(12) Uani 1 1 d . . . . .
O15 O 0.8024(4) 0.8110(3) 0.6000(2) 0.0623(13) Uani 1 1 d . . . . .
O16 O 0.6108(4) 1.1417(3) 0.3404(2) 0.0608(13) Uani 1 1 d . . . . .
N1 N 0.4217(6) 0.7138(5) 0.9656(4) 0.093(3) Uani 1 1 d . . . . .
N2 N 0.3527(7) 0.6778(6) 1.0187(5) 0.103(3) Uani 1 1 d . . . . .
N3 N 0.6889(6) 0.4815(5) 1.0617(4) 0.086(2) Uani 1 1 d . . . . .
N4 N 0.7651(8) 0.3395(6) 1.1674(5) 0.119(3) Uani 1 1 d . . . . .
H4 H 0.811707 0.361605 1.172434 0.143 Uiso 1 1 calc R U . . .
N5 N 0.6265(5) 0.8343(4) 1.0309(2) 0.0632(17) Uani 1 1 d . . . . .
N6 N 0.6613(6) 0.7766(5) 1.0926(3) 0.082(2) Uani 1 1 d . . . . .
N7 N 0.2938(6) 0.8886(5) 1.1514(3) 0.084(2) Uani 1 1 d . . . . .
N8 N 0.1907(8) 0.8154(7) 1.2743(5) 0.123(4) Uani 1 1 d . . . . .
N9 N 0.5977(5) 1.2552(3) 0.5138(3) 0.0538(14) Uani 1 1 d . . . . .
N10 N 0.5677(5) 1.3302(4) 0.4598(3) 0.0668(17) Uani 1 1 d . . . . .
N11 N 0.9283(5) 1.2060(4) 0.3944(3) 0.0632(16) Uani 1 1 d . . . . .
N12 N 1.0871(5) 1.2487(4) 0.2983(3) 0.0697(18) Uani 1 1 d . . . . .
H12 H 1.130233 1.232361 0.331392 0.084 Uiso 1 1 calc R U . . .
N13 N 0.6861(5) 1.0102(4) 0.4473(2) 0.0555(15) Uani 1 1 d . . . . .
N14 N 0.7423(5) 1.0205(4) 0.3809(3) 0.0613(16) Uani 1 1 d . . . . .
N15 N 0.4353(6) 1.2672(4) 0.3612(3) 0.0723(19) Uani 1 1 d . . . . .
N16 N 0.3543(7) 1.4056(5) 0.2578(4) 0.095(3) Uani 1 1 d . . . . .
H16 H 0.286405 1.405906 0.271261 0.114 Uiso 1 1 calc R U . . .
C1 C 0.3854(7) 0.9049(5) 0.8231(4) 0.066(2) Uani 1 1 d . . . . .
C2 C 0.4425(6) 0.8239(5) 0.8708(3) 0.0611(19) Uani 1 1 d . . . . .
C3 C 0.3833(7) 0.7868(6) 0.9227(4) 0.088(3) Uani 1 1 d . . . . .
H3 H 0.315696 0.812861 0.927928 0.105 Uiso 1 1 calc R U . . .
C4 C 0.3460(10) 0.7083(8) 1.0746(6) 0.122(4) Uani 1 1 d . . . . .
H4A H 0.407086 0.682091 1.091760 0.183 Uiso 1 1 calc R U . . .
H4B H 0.294363 0.695715 1.110082 0.183 Uiso 1 1 calc R U . . .
H4C H 0.332258 0.767208 1.059144 0.183 Uiso 1 1 calc R U . . .
C5 C 0.3963(8) 0.5906(7) 1.0306(5) 0.113(4) Uani 1 1 d . . . . .
H5A H 0.404349 0.576517 0.989108 0.135 Uiso 1 1 calc R U . . .
H5B H 0.352002 0.564461 1.064744 0.135 Uiso 1 1 calc R U . . .
C6 C 0.5593(7) 0.5956(5) 1.0094(4) 0.080(3) Uani 1 1 d . . . . .
C7 C 0.6572(6) 0.5577(5) 1.0130(4) 0.071(2) Uani 1 1 d . . . . .
C8 C 0.6625(10) 0.4840(7) 1.1300(5) 0.125(4) Uani 1 1 d . . . . .
H8A H 0.596221 0.521901 1.137188 0.150 Uiso 1 1 calc R U . . .
H8B H 0.706176 0.504260 1.140182 0.150 Uiso 1 1 calc R U . . .
C9 C 0.6687(11) 0.3984(9) 1.1770(6) 0.173(8) Uani 1 1 d . . . . .
H9A H 0.651402 0.400997 1.223704 0.208 Uiso 1 1 calc R U . . .
H9B H 0.621862 0.379950 1.168668 0.208 Uiso 1 1 calc R U . . .
C10 C 0.7714(11) 0.2625(8) 1.2196(8) 0.185(8) Uani 1 1 d . . . . .
H10A H 0.708017 0.255816 1.233897 0.278 Uiso 1 1 calc R U . . .
H10B H 0.793080 0.263216 1.257679 0.278 Uiso 1 1 calc R U . . .
H10C H 0.817247 0.217196 1.202115 0.278 Uiso 1 1 calc R U . . .
C11 C 0.7854(9) 0.3357(6) 1.0990(6) 0.119(4) Uani 1 1 d . . . . .
H11A H 0.737236 0.317665 1.091891 0.143 Uiso 1 1 calc R U . . .
H11B H 0.849519 0.295102 1.091042 0.143 Uiso 1 1 calc R U . . .
C12 C 0.7830(8) 0.4204(6) 1.0481(5) 0.089(3) Uani 1 1 d . . . . .
H12A H 0.834763 0.436615 1.052249 0.106 Uiso 1 1 calc R U . . .
H12B H 0.793863 0.416523 1.002144 0.106 Uiso 1 1 calc R U . . .
C13 C 0.7177(6) 0.5966(5) 0.9609(3) 0.0623(19) Uani 1 1 d . . . . .
C14 C 0.6851(6) 0.6701(5) 0.9137(3) 0.064(2) Uani 1 1 d . . . . .
H14 H 0.729776 0.692424 0.880727 0.077 Uiso 1 1 calc R U . . .
C15 C 0.5835(6) 0.7124(5) 0.9150(3) 0.061(2) Uani 1 1 d . . . . .
C16 C 0.5446(5) 0.7903(4) 0.8647(3) 0.0466(15) Uani 1 1 d . . . . .
C17 C 0.5218(7) 0.6738(6) 0.9639(4) 0.079(2) Uani 1 1 d . . . . .
C18 C 0.7488(6) 0.8962(5) 0.8523(3) 0.063(2) Uani 1 1 d . . . . .
C19 C 0.6676(6) 0.8933(4) 0.9120(3) 0.0568(17) Uani 1 1 d . . . . .
C20 C 0.6936(7) 0.8425(5) 0.9757(3) 0.066(2) Uani 1 1 d . . . . .
H20 H 0.759487 0.813977 0.979265 0.079 Uiso 1 1 calc R U . . .
C21 C 0.5933(9) 0.8070(6) 1.1496(4) 0.099(3) Uani 1 1 d . . . . .
H21A H 0.615679 0.771121 1.192074 0.118 Uiso 1 1 calc R U . . .
H21B H 0.591212 0.862490 1.144850 0.118 Uiso 1 1 calc R U . . .
C22 C 0.6680(10) 0.6929(6) 1.0967(5) 0.121(5) Uani 1 1 d . . . . .
H22A H 0.606167 0.693711 1.091690 0.182 Uiso 1 1 calc R U . . .
H22B H 0.684468 0.656299 1.139999 0.182 Uiso 1 1 calc R U . . .
H22C H 0.717929 0.673729 1.061203 0.182 Uiso 1 1 calc R U . . .
C23 C 0.4615(7) 0.8602(5) 1.0919(3) 0.067(2) Uani 1 1 d . . . . .
C24 C 0.3604(6) 0.8998(5) 1.0924(3) 0.064(2) Uani 1 1 d . . . . .
C25 C 0.3093(7) 0.8851(6) 1.2154(4) 0.082(3) Uani 1 1 d . . . . .
H25A H 0.265501 0.935195 1.228075 0.098 Uiso 1 1 calc R U . . .
H25B H 0.376138 0.882567 1.211752 0.098 Uiso 1 1 calc R U . . .
C26 C 0.2918(10) 0.8117(7) 1.2689(5) 0.114(4) Uani 1 1 d . . . . .
H26A H 0.337470 0.761335 1.257592 0.137 Uiso 1 1 calc R U . . .
H26B H 0.302098 0.811085 1.312076 0.137 Uiso 1 1 calc R U . . .
C27 C 0.1730(10) 0.8197(10) 1.2068(6) 0.130(5) Uani 1 1 d . . . . .
H27A H 0.209772 0.766699 1.196980 0.156 Uiso 1 1 calc R U . . .
H27B H 0.103935 0.829409 1.209709 0.156 Uiso 1 1 calc R U . . .
C28 C 0.2012(8) 0.8848(8) 1.1512(6) 0.114(4) Uani 1 1 d . . . . .
H28A H 0.202771 0.876000 1.108497 0.137 Uiso 1 1 calc R U . . .
H28B H 0.151357 0.937888 1.153505 0.137 Uiso 1 1 calc R U . . .
C29 C 0.3309(6) 0.9540(5) 1.0296(4) 0.066(2) Uani 1 1 d . . . . .
C30 C 0.3955(6) 0.9655(5) 0.9699(3) 0.064(2) Uani 1 1 d . . . . .
H30 H 0.371788 1.000341 0.930008 0.077 Uiso 1 1 calc R U . . .
C31 C 0.4971(6) 0.9249(5) 0.9687(3) 0.0576(18) Uani 1 1 d . . . . .
C32 C 0.5676(6) 0.9349(4) 0.9069(3) 0.0548(17) Uani 1 1 d . . . . .
C33 C 0.1856(13) 0.7361(10) 1.3289(8) 0.179(7) Uani 1 1 d . . . . .
H33A H 0.219606 0.689634 1.310150 0.268 Uiso 1 1 calc R U . . .
H33B H 0.118255 0.739426 1.345206 0.268 Uiso 1 1 calc R U . . .
H33C H 0.215674 0.729157 1.365791 0.268 Uiso 1 1 calc R U . . .
C34 C 0.5287(6) 0.8735(5) 1.0304(3) 0.0620(19) Uani 1 1 d . . . . .
C35 C 0.4700(7) 1.1632(5) 0.6810(3) 0.0629(19) Uani 1 1 d . . . . .
C36 C 0.5508(5) 1.1716(4) 0.6235(3) 0.0502(16) Uani 1 1 d . . . . .
C37 C 0.5293(6) 1.2404(4) 0.5678(3) 0.0562(18) Uani 1 1 d . . . . .
H37 H 0.465494 1.277363 0.568115 0.067 Uiso 1 1 calc R U . . .
C38 C 0.5709(8) 1.4009(5) 0.4783(4) 0.092(3) Uani 1 1 d . . . . .
H38A H 0.521833 1.410810 0.517064 0.138 Uiso 1 1 calc R U . . .
H38B H 0.558553 1.449799 0.440744 0.138 Uiso 1 1 calc R U . . .
H38C H 0.634480 1.387462 0.488937 0.138 Uiso 1 1 calc R U . . .
C39 C 0.6307(6) 1.3167(5) 0.3995(3) 0.068(2) Uani 1 1 d . . . . .
H39 H 0.607495 1.321652 0.361564 0.081 Uiso 1 1 calc R U . . .
C40 C 0.7653(6) 1.2269(4) 0.4540(3) 0.0528(17) Uani 1 1 d . . . . .
C41 C 0.8607(6) 1.1828(5) 0.4518(3) 0.0555(17) Uani 1 1 d . . . . .
C42 C 0.9465(6) 1.2800(5) 0.3905(4) 0.0637(19) Uani 1 1 d . . . . .
H42A H 0.988531 1.267019 0.422809 0.076 Uiso 1 1 calc R U . . .
H42B H 0.885101 1.321961 0.401418 0.076 Uiso 1 1 calc R U . . .
C43 C 0.9966(6) 1.3128(5) 0.3175(4) 0.082(3) Uani 1 1 d . . . . .
H43A H 0.951878 1.329943 0.285892 0.098 Uiso 1 1 calc R U . . .
H43B H 1.011790 1.360774 0.314870 0.098 Uiso 1 1 calc R U . . .
C44 C 1.1395(7) 1.2812(7) 0.2304(4) 0.111(4) Uani 1 1 d . . . . .
H44A H 1.204677 1.242774 0.223797 0.167 Uiso 1 1 calc R U . . .
H44B H 1.142803 1.333728 0.227486 0.167 Uiso 1 1 calc R U . . .
H44C H 1.104884 1.287959 0.195973 0.167 Uiso 1 1 calc R U . . .
C45 C 1.0651(6) 1.1736(6) 0.3035(4) 0.076(2) Uani 1 1 d . . . . .
H45A H 1.125027 1.131282 0.291068 0.091 Uiso 1 1 calc R U . . .
H45B H 1.020389 1.187795 0.272591 0.091 Uiso 1 1 calc R U . . .
C46 C 1.0192(6) 1.1411(5) 0.3755(4) 0.068(2) Uani 1 1 d . . . . .
H46A H 1.004377 1.092490 0.379328 0.082 Uiso 1 1 calc R U . . .
H46B H 1.064880 1.125201 0.406150 0.082 Uiso 1 1 calc R U . . .
C47 C 0.8866(6) 1.1168(5) 0.5094(3) 0.0602(19) Uani 1 1 d . . . . .
C48 C 0.8200(6) 1.0907(5) 0.5636(3) 0.0590(18) Uani 1 1 d . . . . .
H48 H 0.840854 1.044040 0.599112 0.071 Uiso 1 1 calc R U . . .
C49 C 0.7221(5) 1.1358(4) 0.5636(3) 0.0479(15) Uani 1 1 d . . . . .
C50 C 0.6465(5) 1.1145(4) 0.6224(3) 0.0431(14) Uani 1 1 d . . . . .
C51 C 0.6929(5) 1.2067(4) 0.5108(3) 0.0494(16) Uani 1 1 d . . . . .
C52 C 0.7306(5) 0.8686(4) 0.6193(3) 0.0509(16) Uani 1 1 d . . . . .
C53 C 0.6793(5) 0.9370(4) 0.5645(3) 0.0479(15) Uani 1 1 d . . . . .
C54 C 0.7253(5) 0.9478(4) 0.4976(3) 0.0494(15) Uani 1 1 d . . . . .
H54 H 0.786417 0.909642 0.487487 0.059 Uiso 1 1 calc R U . . .
C55 C 0.8085(6) 1.0656(5) 0.3746(4) 0.066(2) Uani 1 1 d . . . . .
H55A H 0.770377 1.119429 0.381311 0.100 Uiso 1 1 calc R U . . .
H55B H 0.847522 1.071618 0.330245 0.100 Uiso 1 1 calc R U . . .
H55C H 0.850743 1.035030 0.408335 0.100 Uiso 1 1 calc R U . . .
C56 C 0.6781(6) 1.0594(5) 0.3317(4) 0.0636(19) Uani 1 1 d . . . . .
H56A H 0.640199 1.024639 0.336876 0.076 Uiso 1 1 calc R U . . .
H56B H 0.716199 1.066127 0.286460 0.076 Uiso 1 1 calc R U . . .
C57 C 0.5575(5) 1.1347(4) 0.4039(3) 0.0510(16) Uani 1 1 d . . . . .
C58 C 0.4684(6) 1.1951(4) 0.4144(3) 0.0551(18) Uani 1 1 d . . . . .
C59 C 0.4119(7) 1.2555(5) 0.3044(4) 0.069(2) Uani 1 1 d . . . . .
H59A H 0.346383 1.251877 0.315895 0.082 Uiso 1 1 calc R U . . .
H59B H 0.457649 1.203865 0.295173 0.082 Uiso 1 1 calc R U . . .
C60 C 0.4173(8) 1.3256(5) 0.2427(4) 0.090(3) Uani 1 1 d . . . . .
H60A H 0.484640 1.324900 0.227663 0.108 Uiso 1 1 calc R U . . .
H60B H 0.395874 1.319561 0.206402 0.108 Uiso 1 1 calc R U . . .
C61 C 0.3596(10) 1.4749(7) 0.1960(5) 0.120(4) Uani 1 1 d . . . . .
H61A H 0.425424 1.476446 0.182940 0.179 Uiso 1 1 calc R U . . .
H61B H 0.315715 1.526246 0.205227 0.179 Uiso 1 1 calc R U . . .
H61C H 0.341254 1.466847 0.159864 0.179 Uiso 1 1 calc R U . . .
C62 C 0.3830(9) 1.4145(6) 0.3134(5) 0.096(3) Uani 1 1 d . . . . .
H62A H 0.342585 1.467975 0.321392 0.115 Uiso 1 1 calc R U . . .
H62B H 0.450658 1.413021 0.301107 0.115 Uiso 1 1 calc R U . . .
C63 C 0.3725(8) 1.3468(5) 0.3778(5) 0.089(3) Uani 1 1 d . . . . .
H63A H 0.394102 1.352809 0.413967 0.106 Uiso 1 1 calc R U . . .
H63B H 0.304635 1.348849 0.392040 0.106 Uiso 1 1 calc R U . . .
C64 C 0.4160(6) 1.1816(5) 0.4815(3) 0.0577(18) Uani 1 1 d . . . . .
C65 C 0.4472(5) 1.1174(4) 0.5357(3) 0.0510(16) Uani 1 1 d . . . . .
H65 H 0.408896 1.112520 0.578512 0.061 Uiso 1 1 calc R U . . .
C66 C 0.5396(6) 1.0590(4) 0.5239(3) 0.0501(16) Uani 1 1 d . . . . .
C67 C 0.5849(6) 0.9917(4) 0.5808(3) 0.0508(17) Uani 1 1 d . . . . .
C68 C 0.5936(6) 1.0685(4) 0.4583(3) 0.0515(17) Uani 1 1 d . . . . .

loop_
_atom_site_aniso_label
_atom_site_aniso_U_11
_atom_site_aniso_U_22
_atom_site_aniso_U_33
_atom_site_aniso_U_23
_atom_site_aniso_U_13
_atom_site_aniso_U_12
Tb1 0.0815(3) 0.0602(2) 0.02707(17) 0.01292(13) -0.01487(15) -0.0431(2)
F 0.073(3) 0.090(3) 0.049(2) 0.018(2) -0.013(2) -0.042(3)
F2AA 0.092(3) 0.072(3) 0.057(3) 0.008(2) -0.022(2) -0.031(3)
F4AA 0.076(3) 0.103(4) 0.068(3) 0.035(3) -0.020(2) -0.042(3)
F4BA 0.090(4) 0.107(4) 0.069(3) -0.011(3) -0.002(3) -0.034(3)
O1 0.071(3) 0.061(3) 0.030(2) 0.0123(19) -0.012(2) -0.042(3)
O2 0.080(3) 0.067(3) 0.041(2) 0.026(2) -0.030(2) -0.042(3)
O3 0.072(4) 0.074(4) 0.064(3) 0.020(3) -0.015(3) -0.038(3)
O4 0.121(5) 0.118(5) 0.074(4) 0.046(4) -0.040(4) -0.077(5)
O5 0.082(3) 0.071(3) 0.032(2) 0.005(2) -0.016(2) -0.034(3)
O6 0.077(3) 0.067(3) 0.034(2) 0.006(2) -0.011(2) -0.043(3)
O7 0.086(4) 0.140(6) 0.049(3) 0.001(3) -0.020(3) -0.057(4)
O8 0.111(5) 0.089(4) 0.038(3) 0.011(3) -0.013(3) -0.052(4)
O9 0.076(3) 0.059(3) 0.032(2) 0.0076(19) -0.010(2) -0.038(3)
O10 0.077(3) 0.066(3) 0.029(2) 0.001(2) 0.004(2) -0.040(3)
O11 0.099(5) 0.067(4) 0.055(3) 0.010(3) 0.011(3) -0.014(4)
O12 0.089(4) 0.058(3) 0.040(2) 0.016(2) -0.018(2) -0.047(3)
O13 0.074(3) 0.054(3) 0.032(2) 0.0049(19) -0.014(2) -0.033(2)
O14 0.079(3) 0.056(3) 0.028(2) 0.0173(18) -0.022(2) -0.038(3)
O15 0.079(4) 0.065(3) 0.044(3) 0.008(2) -0.021(2) -0.037(3)
O16 0.091(4) 0.067(3) 0.028(2) 0.009(2) -0.018(2) -0.044(3)
N1 0.084(5) 0.089(5) 0.068(4) 0.042(4) -0.009(4) -0.048(5)
N2 0.111(7) 0.085(6) 0.092(6) 0.030(5) -0.034(5) -0.046(5)
N3 0.090(5) 0.079(5) 0.071(5) 0.041(4) -0.034(4) -0.049(5)
N4 0.121(8) 0.097(7) 0.080(6) 0.046(5) -0.029(5) -0.031(6)
N5 0.103(5) 0.062(4) 0.019(2) 0.008(2) -0.014(3) -0.037(4)
N6 0.118(6) 0.082(5) 0.032(3) 0.005(3) -0.023(3) -0.030(5)
N7 0.099(6) 0.106(6) 0.049(4) -0.013(4) 0.005(4) -0.057(5)
N8 0.163(9) 0.159(9) 0.078(6) -0.016(6) 0.010(6) -0.118(8)
N9 0.081(4) 0.048(3) 0.034(3) 0.008(2) -0.012(3) -0.039(3)
N10 0.091(5) 0.058(4) 0.046(3) 0.013(3) -0.014(3) -0.041(4)
N11 0.071(4) 0.062(4) 0.045(3) 0.010(3) -0.001(3) -0.038(3)
N12 0.064(4) 0.078(4) 0.046(3) 0.028(3) -0.016(3) -0.037(4)
N13 0.088(4) 0.058(3) 0.029(3) 0.007(2) -0.017(3) -0.043(4)
N14 0.088(4) 0.065(4) 0.036(3) 0.004(3) -0.011(3) -0.045(4)
N15 0.116(6) 0.055(4) 0.048(3) 0.022(3) -0.042(3) -0.043(4)
N16 0.135(7) 0.075(5) 0.086(5) 0.043(4) -0.064(5) -0.073(5)
C1 0.096(6) 0.067(5) 0.040(4) 0.011(3) -0.020(4) -0.049(5)
C2 0.072(5) 0.069(5) 0.040(4) 0.015(3) -0.013(3) -0.045(4)
C3 0.068(5) 0.091(6) 0.073(5) 0.032(5) -0.010(4) -0.043(5)
C4 0.178(13) 0.115(9) 0.075(7) -0.012(6) -0.001(7) -0.077(9)
C5 0.125(9) 0.128(10) 0.089(7) 0.039(6) -0.045(6) -0.088(8)
C6 0.097(7) 0.074(5) 0.052(4) 0.026(4) -0.009(4) -0.052(5)
C7 0.085(6) 0.069(5) 0.051(4) 0.030(3) -0.030(4) -0.046(5)
C8 0.153(11) 0.107(8) 0.052(5) 0.029(5) -0.015(6) -0.022(8)
C9 0.147(12) 0.140(12) 0.095(9) 0.074(8) 0.003(8) -0.016(10)
C10 0.152(12) 0.108(10) 0.158(13) 0.085(9) -0.004(10) -0.022(9)
C11 0.135(10) 0.062(6) 0.132(10) 0.035(6) -0.046(8) -0.041(6)
C12 0.107(8) 0.076(6) 0.067(5) 0.023(4) -0.037(5) -0.036(6)
C13 0.069(5) 0.077(5) 0.043(4) 0.009(3) -0.017(3) -0.043(4)
C14 0.091(6) 0.081(5) 0.026(3) 0.014(3) -0.016(3) -0.055(5)
C15 0.095(6) 0.063(4) 0.037(3) 0.017(3) -0.020(3) -0.061(4)
C16 0.056(4) 0.054(4) 0.031(3) 0.007(3) -0.014(3) -0.030(3)
C17 0.101(7) 0.082(6) 0.047(4) 0.015(4) -0.019(4) -0.049(6)
C18 0.064(5) 0.090(6) 0.038(4) 0.002(3) -0.010(3) -0.045(4)
C19 0.078(5) 0.057(4) 0.036(3) -0.005(3) -0.011(3) -0.029(4)
C20 0.091(6) 0.065(5) 0.041(4) -0.007(3) -0.017(4) -0.028(4)
C21 0.156(10) 0.094(7) 0.031(4) -0.003(4) -0.020(5) -0.035(7)
C22 0.212(14) 0.071(6) 0.047(5) 0.002(4) -0.036(6) -0.019(8)
C23 0.105(7) 0.067(5) 0.032(3) 0.000(3) -0.009(4) -0.046(5)
C24 0.084(6) 0.078(5) 0.037(4) -0.013(3) 0.005(4) -0.045(5)
C25 0.103(7) 0.104(7) 0.046(4) -0.020(4) 0.011(4) -0.058(6)
C26 0.191(13) 0.096(8) 0.076(7) 0.002(6) -0.036(7) -0.080(9)
C27 0.130(10) 0.203(15) 0.094(8) -0.039(9) 0.001(7) -0.109(11)
C28 0.106(8) 0.159(12) 0.084(7) -0.005(7) -0.009(6) -0.080(9)
C29 0.080(6) 0.075(5) 0.049(4) -0.009(4) -0.006(4) -0.042(5)
C30 0.087(6) 0.073(5) 0.036(4) -0.011(3) -0.008(4) -0.034(5)
C31 0.091(6) 0.062(4) 0.031(3) -0.003(3) -0.008(3) -0.046(4)
C32 0.082(5) 0.055(4) 0.035(3) -0.005(3) -0.009(3) -0.037(4)
C33 0.241(19) 0.169(15) 0.134(12) 0.004(11) 0.004(12) -0.139(15)
C34 0.088(6) 0.071(5) 0.039(4) -0.005(3) -0.012(4) -0.045(5)
C35 0.087(6) 0.063(5) 0.036(4) 0.002(3) -0.017(4) -0.031(5)
C36 0.074(5) 0.051(4) 0.029(3) 0.002(3) -0.007(3) -0.035(4)
C37 0.095(5) 0.050(4) 0.035(3) -0.008(3) -0.012(3) -0.037(4)
C38 0.149(9) 0.044(4) 0.070(5) 0.009(4) -0.011(6) -0.046(5)
C39 0.075(5) 0.079(5) 0.029(3) 0.014(3) -0.008(3) -0.031(4)
C40 0.082(5) 0.054(4) 0.027(3) 0.006(3) -0.011(3) -0.042(4)
C41 0.070(5) 0.059(4) 0.041(4) 0.003(3) -0.010(3) -0.038(4)
C42 0.071(5) 0.062(4) 0.056(4) 0.011(3) -0.008(4) -0.046(4)
C43 0.080(6) 0.075(6) 0.065(5) 0.030(4) -0.008(4) -0.046(5)
C44 0.081(6) 0.124(8) 0.065(5) 0.049(5) 0.003(5) -0.044(6)
C45 0.078(5) 0.109(7) 0.038(4) 0.007(4) -0.013(4) -0.047(5)
C46 0.082(6) 0.081(6) 0.051(4) 0.003(4) -0.005(4) -0.059(5)
C47 0.076(5) 0.066(5) 0.042(4) 0.001(3) -0.005(3) -0.044(4)
C48 0.078(5) 0.061(4) 0.039(3) 0.011(3) -0.015(3) -0.043(4)
C49 0.067(4) 0.051(4) 0.033(3) -0.004(3) 0.000(3) -0.038(4)
C50 0.070(4) 0.044(3) 0.024(3) 0.000(2) -0.012(3) -0.033(3)
C51 0.074(5) 0.051(4) 0.037(3) -0.005(3) -0.013(3) -0.038(4)
C52 0.065(5) 0.051(4) 0.040(4) 0.004(3) -0.014(3) -0.033(4)
C53 0.064(4) 0.044(4) 0.038(3) 0.004(3) -0.015(3) -0.029(3)
C54 0.069(4) 0.044(3) 0.039(3) 0.003(3) -0.017(3) -0.029(3)
C55 0.084(5) 0.079(5) 0.041(4) 0.003(3) -0.010(4) -0.048(5)
C56 0.078(5) 0.073(5) 0.044(4) 0.001(3) -0.023(4) -0.037(4)
C57 0.073(5) 0.055(4) 0.032(3) 0.003(3) -0.012(3) -0.038(4)
C58 0.093(6) 0.050(4) 0.032(3) 0.008(3) -0.028(3) -0.038(4)
C59 0.100(6) 0.052(4) 0.063(5) 0.016(3) -0.048(4) -0.039(4)
C60 0.156(9) 0.070(6) 0.062(5) 0.016(4) -0.057(6) -0.059(6)
C61 0.184(12) 0.096(8) 0.080(7) 0.037(6) -0.053(7) -0.079(8)
C62 0.148(9) 0.061(5) 0.092(7) 0.017(5) -0.062(6) -0.051(6)
C63 0.131(8) 0.056(5) 0.072(6) 0.010(4) -0.044(5) -0.029(5)
C64 0.071(5) 0.057(4) 0.049(4) -0.002(3) -0.027(3) -0.024(4)
C65 0.071(5) 0.053(4) 0.039(3) 0.002(3) -0.024(3) -0.033(4)
C66 0.082(5) 0.043(3) 0.034(3) 0.007(3) -0.026(3) -0.034(4)
C67 0.089(5) 0.046(4) 0.029(3) 0.004(3) -0.017(3) -0.041(4)
C68 0.076(5) 0.052(4) 0.037(3) 0.003(3) -0.018(3) -0.039(4)

loop_
_atom_type_symbol
_atom_type_description
_atom_type_scat_dispersion_real
_atom_type_scat_dispersion_imag
_atom_type_scat_source
C C 0.0033 0.0016 'International Tables Vol C Tables 4.2.6.8 and 6.1.1.4'
H H 0.0000 0.0000 'International Tables Vol C Tables 4.2.6.8 and 6.1.1.4'
F F 0.0171 0.0103 'International Tables Vol C Tables 4.2.6.8 and 6.1.1.4'
N N 0.0061 0.0033 'International Tables Vol C Tables 4.2.6.8 and 6.1.1.4'
O O 0.0106 0.0060 'International Tables Vol C Tables 4.2.6.8 and 6.1.1.4'
Tb Tb -0.1723 4.1537 'International Tables Vol C Tables 4.2.6.8 and 6.1.1.4'

loop_
_geom_angle_atom_site_label_1
_geom_angle_atom_site_label_2
_geom_angle_atom_site_label_3
_geom_angle
_geom_angle_site_symmetry_1
_geom_angle_site_symmetry_3
_geom_angle_publ_flag
O2 Tb1 O1 71.06(16) . . ?
O2 Tb1 O5 78.76(17) . . ?
O2 Tb1 O6 139.47(14) . . ?
O2 Tb1 O9 142.64(16) . . ?
O2 Tb1 O10 79.32(17) . . ?
O2 Tb1 O13 72.92(15) . . ?
O2 Tb1 O14 113.18(17) . . ?
O5 Tb1 O1 76.88(16) . . ?
O5 Tb1 O9 112.53(16) . . ?
O5 Tb1 O13 142.00(18) . . ?
O6 Tb1 O1 75.73(15) . . ?
O6 Tb1 O5 71.53(17) . . ?
O6 Tb1 O9 75.84(15) . . ?
O6 Tb1 O10 116.14(17) . . ?
O6 Tb1 O13 144.65(15) . . ?
O6 Tb1 O14 80.30(16) . . ?
O9 Tb1 O1 144.94(17) . . ?
O9 Tb1 O13 78.53(15) . . ?
O10 Tb1 O1 141.26(15) . . ?
O10 Tb1 O5 73.25(16) . . ?
O10 Tb1 O9 71.07(16) . . ?
O10 Tb1 O13 76.99(16) . . ?
O10 Tb1 O14 139.33(14) . . ?
O13 Tb1 O1 115.69(14) . . ?
O14 Tb1 O1 76.91(15) . . ?
O14 Tb1 O5 145.33(16) . . ?
O14 Tb1 O9 78.44(15) . . ?
O14 Tb1 O13 70.98(15) . . ?
C16 O1 Tb1 132.4(4) . . ?
C1 O2 Tb1 139.6(5) . . ?
C6 O4 C5 112.6(6) . . ?
C32 O5 Tb1 127.0(5) . . ?
C18 O6 Tb1 138.2(4) . . ?
C23 O8 C21 110.7(6) . . ?
C50 O9 Tb1 130.3(4) . . ?
C35 O10 Tb1 136.7(5) . . ?
C40 O12 C39 112.5(5) . . ?
C67 O13 Tb1 127.8(4) . . ?
C52 O14 Tb1 138.6(5) . . ?
C57 O16 C56 111.2(5) . . ?
C3 N1 N2 116.9(8) . . ?
C3 N1 C17 123.1(7) . . ?
C17 N1 N2 119.9(7) . . ?
C4 N2 N1 102.4(8) . . ?
C5 N2 N1 106.1(8) . . ?
C5 N2 C4 114.4(9) . . ?
C7 N3 C8 116.0(9) . . ?
C7 N3 C12 120.9(7) . . ?
C8 N3 C12 113.3(8) . . ?
C9 N4 H4 107.8 . . ?
C9 N4 C10 109.7(10) . . ?
C10 N4 H4 107.8 . . ?
C11 N4 H4 107.8 . . ?
C11 N4 C9 107.0(10) . . ?
C11 N4 C10 116.6(12) . . ?
C20 N5 N6 116.8(7) . . ?
C20 N5 C34 123.1(6) . . ?
C34 N5 N6 120.0(6) . . ?
N5 N6 C21 107.2(7) . . ?
N5 N6 C22 110.3(6) . . ?
C22 N6 C21 112.7(8) . . ?
C24 N7 C25 123.2(7) . . ?
C24 N7 C28 121.5(8) . . ?
C25 N7 C28 115.1(7) . . ?
C26 N8 C27 110.1(8) . . ?
C26 N8 C33 102.9(11) . . ?
C27 N8 C33 113.4(10) . . ?
C37 N9 N10 117.4(6) . . ?
C37 N9 C51 122.6(6) . . ?
C51 N9 N10 119.8(5) . . ?
N9 N10 C38 108.5(6) . . ?
C39 N10 N9 107.5(6) . . ?
C39 N10 C38 113.2(6) . . ?
C41 N11 C42 113.9(6) . . ?
C41 N11 C46 118.8(6) . . ?
C42 N11 C46 112.1(6) . . ?
C43 N12 H12 107.4 . . ?
C43 N12 C44 111.5(6) . . ?
C43 N12 C45 110.0(6) . . ?
C44 N12 H12 107.4 . . ?
C44 N12 C45 112.9(8) . . ?
C45 N12 H12 107.4 . . ?
C54 N13 N14 118.9(6) . . ?
C54 N13 C68 121.8(6) . . ?
C68 N13 N14 119.2(5) . . ?
N13 N14 C55 109.2(5) . . ?
N13 N14 C56 109.5(6) . . ?
C56 N14 C55 114.2(6) . . ?
C58 N15 C59 116.7(6) . . ?
C58 N15 C63 119.5(6) . . ?
C59 N15 C63 114.2(7) . . ?
C60 N16 H16 108.4 . . ?
C61 N16 H16 108.4 . . ?
C61 N16 C60 109.7(8) . . ?
C62 N16 H16 108.4 . . ?
C62 N16 C60 110.5(7) . . ?
C62 N16 C61 111.3(7) . . ?
O2 C1 C2 115.5(8) . . ?
O3 C1 O2 125.6(7) . . ?
O3 C1 C2 118.9(6) . . ?
C3 C2 C1 113.6(7) . . ?
C3 C2 C16 121.3(7) . . ?
C16 C2 C1 125.1(6) . . ?
N1 C3 C2 120.6(8) . . ?
N1 C3 H3 119.7 . . ?
C2 C3 H3 119.7 . . ?
N2 C4 H4A 109.5 . . ?
N2 C4 H4B 109.5 . . ?
N2 C4 H4C 109.5 . . ?
H4A C4 H4B 109.5 . . ?
H4A C4 H4C 109.5 . . ?
H4B C4 H4C 109.5 . . ?
O4 C5 H5A 108.7 . . ?
O4 C5 H5B 108.7 . . ?
N2 C5 O4 114.3(9) . . ?
N2 C5 H5A 108.7 . . ?
N2 C5 H5B 108.7 . . ?
H5A C5 H5B 107.6 . . ?
O4 C6 C17 118.1(8) . . ?
C7 C6 O4 119.3(7) . . ?
C7 C6 C17 122.6(7) . . ?
C6 C7 N3 119.5(7) . . ?
C6 C7 C13 114.1(6) . . ?
C13 C7 N3 125.9(8) . . ?
N3 C8 H8A 109.6 . . ?
N3 C8 H8B 109.6 . . ?
N3 C8 C9 110.3(11) . . ?
H8A C8 H8B 108.1 . . ?
C9 C8 H8A 109.6 . . ?
C9 C8 H8B 109.6 . . ?
N4 C9 C8 111.8(10) . . ?
N4 C9 H9A 109.3 . . ?
N4 C9 H9B 109.3 . . ?
C8 C9 H9A 109.3 . . ?
C8 C9 H9B 109.3 . . ?
H9A C9 H9B 107.9 . . ?
N4 C10 H10A 109.5 . . ?
N4 C10 H10B 109.5 . . ?
N4 C10 H10C 109.5 . . ?
H10A C10 H10B 109.5 . . ?
H10A C10 H10C 109.5 . . ?
H10B C10 H10C 109.5 . . ?
N4 C11 H11A 109.3 . . ?
N4 C11 H11B 109.3 . . ?
N4 C11 C12 111.7(10) . . ?
H11A C11 H11B 108.0 . . ?
C12 C11 H11A 109.3 . . ?
C12 C11 H11B 109.3 . . ?
N3 C12 C11 109.3(8) . . ?
N3 C12 H12A 109.8 . . ?
N3 C12 H12B 109.8 . . ?
C11 C12 H12A 109.8 . . ?
C11 C12 H12B 109.8 . . ?
H12A C12 H12B 108.3 . . ?
F4AA C13 C7 116.8(7) . . ?
F4AA C13 C14 118.2(6) . . ?
C14 C13 C7 124.9(8) . . ?
C13 C14 H14 120.0 . . ?
C13 C14 C15 119.9(6) . . ?
C15 C14 H14 120.0 . . ?
C14 C15 C16 122.2(6) . . ?
C17 C15 C14 116.6(7) . . ?
C17 C15 C16 121.1(8) . . ?
O1 C16 C2 125.9(6) . . ?
O1 C16 C15 118.0(6) . . ?
C2 C16 C15 116.1(6) . . ?
N1 C17 C6 121.2(7) . . ?
C15 C17 N1 117.5(7) . . ?
C15 C17 C6 121.3(9) . . ?
O6 C18 C19 117.8(6) . . ?
O7 C18 O6 123.6(6) . . ?
O7 C18 C19 118.5(6) . . ?
C20 C19 C18 117.6(7) . . ?
C32 C19 C18 123.6(6) . . ?
C32 C19 C20 118.7(7) . . ?
N5 C20 C19 121.7(8) . . ?
N5 C20 H20 119.1 . . ?
C19 C20 H20 119.1 . . ?
O8 C21 N6 109.1(7) . . ?
O8 C21 H21A 109.9 . . ?
O8 C21 H21B 109.9 . . ?
N6 C21 H21A 109.9 . . ?
N6 C21 H21B 109.9 . . ?
H21A C21 H21B 108.3 . . ?
N6 C22 H22A 109.5 . . ?
N6 C22 H22B 109.5 . . ?
N6 C22 H22C 109.5 . . ?
H22A C22 H22B 109.5 . . ?
H22A C22 H22C 109.5 . . ?
H22B C22 H22C 109.5 . . ?
O8 C23 C24 119.8(7) . . ?
O8 C23 C34 119.9(8) . . ?
C24 C23 C34 120.3(7) . . ?
N7 C24 C23 121.4(7) . . ?
N7 C24 C29 122.2(8) . . ?
C23 C24 C29 116.3(7) . . ?
N7 C25 H25A 109.4 . . ?
N7 C25 H25B 109.4 . . ?
N7 C25 C26 111.3(8) . . ?
H25A C25 H25B 108.0 . . ?
C26 C25 H25A 109.4 . . ?
C26 C25 H25B 109.4 . . ?
N8 C26 C25 109.4(10) . . ?
N8 C26 H26A 109.8 . . ?
N8 C26 H26B 109.8 . . ?
C25 C26 H26A 109.8 . . ?
C25 C26 H26B 109.8 . . ?
H26A C26 H26B 108.2 . . ?
N8 C27 H27A 109.0 . . ?
N8 C27 H27B 109.0 . . ?
H27A C27 H27B 107.8 . . ?
C28 C27 N8 113.1(10) . . ?
C28 C27 H27A 109.0 . . ?
C28 C27 H27B 109.0 . . ?
N7 C28 C27 114.1(10) . . ?
N7 C28 H28A 108.7 . . ?
N7 C28 H28B 108.7 . . ?
C27 C28 H28A 108.7 . . ?
C27 C28 H28B 108.7 . . ?
H28A C28 H28B 107.6 . . ?
F4BA C29 C24 117.9(7) . . ?
F4BA C29 C30 118.7(7) . . ?
C30 C29 C24 123.4(8) . . ?
C29 C30 H30 119.7 . . ?
C29 C30 C31 120.6(7) . . ?
C31 C30 H30 119.7 . . ?
C30 C31 C32 122.4(6) . . ?
C34 C31 C30 117.2(7) . . ?
C34 C31 C32 120.4(8) . . ?
O5 C32 C19 125.3(6) . . ?
O5 C32 C31 117.2(7) . . ?
C19 C32 C31 117.5(6) . . ?
N8 C33 H33A 109.5 . . ?
N8 C33 H33B 109.5 . . ?
N8 C33 H33C 109.5 . . ?
H33A C33 H33B 109.5 . . ?
H33A C33 H33C 109.5 . . ?
H33B C33 H33C 109.5 . . ?
N5 C34 C23 119.4(7) . . ?
N5 C34 C31 118.5(7) . . ?
C31 C34 C23 122.1(8) . . ?
O10 C35 C36 119.2(8) . . ?
O11 C35 O10 122.2(7) . . ?
O11 C35 C36 118.6(6) . . ?
C37 C36 C35 117.2(7) . . ?
C37 C36 C50 119.0(6) . . ?
C50 C36 C35 123.7(6) . . ?
N9 C37 C36 122.2(7) . . ?
N9 C37 H37 118.9 . . ?
C36 C37 H37 118.9 . . ?
N10 C38 H38A 109.5 . . ?
N10 C38 H38B 109.5 . . ?
N10 C38 H38C 109.5 . . ?
H38A C38 H38B 109.5 . . ?
H38A C38 H38C 109.5 . . ?
H38B C38 H38C 109.5 . . ?
O12 C39 H39 122.1 . . ?
N10 C39 O12 115.9(6) . . ?
N10 C39 H39 122.1 . . ?
O12 C40 C51 117.3(7) . . ?
C41 C40 O12 120.4(6) . . ?
C41 C40 C51 122.3(6) . . ?
C40 C41 N11 119.5(6) . . ?
C40 C41 C47 116.0(6) . . ?
C47 C41 N11 124.5(7) . . ?
N11 C42 H42A 109.9 . . ?
N11 C42 H42B 109.9 . . ?
N11 C42 C43 108.7(7) . . ?
H42A C42 H42B 108.3 . . ?
C43 C42 H42A 109.9 . . ?
C43 C42 H42B 109.9 . . ?
N12 C43 C42 111.0(6) . . ?
N12 C43 H43A 109.4 . . ?
N12 C43 H43B 109.4 . . ?
C42 C43 H43A 109.4 . . ?
C42 C43 H43B 109.4 . . ?
H43A C43 H43B 108.0 . . ?
N12 C44 H44A 109.5 . . ?
N12 C44 H44B 109.5 . . ?
N12 C44 H44C 109.5 . . ?
H44A C44 H44B 109.5 . . ?
H44A C44 H44C 109.5 . . ?
H44B C44 H44C 109.5 . . ?
N12 C45 H45A 109.9 . . ?
N12 C45 H45B 109.9 . . ?
N12 C45 C46 109.1(7) . . ?
H45A C45 H45B 108.3 . . ?
C46 C45 H45A 109.9 . . ?
C46 C45 H45B 109.9 . . ?
N11 C46 C45 109.7(7) . . ?
N11 C46 H46A 109.7 . . ?
N11 C46 H46B 109.7 . . ?
C45 C46 H46A 109.7 . . ?
C45 C46 H46B 109.7 . . ?
H46A C46 H46B 108.2 . . ?
F C47 C41 118.5(6) . . ?
F C47 C48 117.2(6) . . ?
C48 C47 C41 124.3(7) . . ?
C47 C48 H48 120.9 . . ?
C49 C48 C47 118.1(7) . . ?
C49 C48 H48 120.9 . . ?
C48 C49 C50 121.1(6) . . ?
C48 C49 C51 119.8(6) . . ?
C51 C49 C50 118.9(6) . . ?
O9 C50 C36 125.7(6) . . ?
O9 C50 C49 117.0(6) . . ?
C36 C50 C49 117.3(5) . . ?
N9 C51 C40 121.2(6) . . ?
N9 C51 C49 119.8(6) . . ?
C49 C51 C40 119.0(7) . . ?
O14 C52 O15 122.6(6) . . ?
O14 C52 C53 121.5(7) . . ?
O15 C52 C53 115.8(6) . . ?
C54 C53 C52 120.0(7) . . ?
C54 C53 C67 119.8(6) . . ?
C67 C53 C52 120.2(6) . . ?
N13 C54 C53 122.8(7) . . ?
N13 C54 H54 118.6 . . ?
C53 C54 H54 118.6 . . ?
N14 C55 H55A 109.5 . . ?
N14 C55 H55B 109.5 . . ?
N14 C55 H55C 109.5 . . ?
H55A C55 H55B 109.5 . . ?
H55A C55 H55C 109.5 . . ?
H55B C55 H55C 109.5 . . ?
O16 C56 H56A 109.6 . . ?
O16 C56 H56B 109.6 . . ?
N14 C56 O16 110.2(6) . . ?
N14 C56 H56A 109.6 . . ?
N14 C56 H56B 109.6 . . ?
H56A C56 H56B 108.1 . . ?
O16 C57 C58 119.2(6) . . ?
O16 C57 C68 120.5(7) . . ?
C58 C57 C68 120.2(6) . . ?
C57 C58 N15 121.0(6) . . ?
C57 C58 C64 115.6(6) . . ?
C64 C58 N15 123.4(7) . . ?
N15 C59 H59A 109.5 . . ?
N15 C59 H59B 109.5 . . ?
N15 C59 C60 110.5(6) . . ?
H59A C59 H59B 108.1 . . ?
C60 C59 H59A 109.5 . . ?
C60 C59 H59B 109.5 . . ?
N16 C60 C59 110.1(8) . . ?
N16 C60 H60A 109.6 . . ?
N16 C60 H60B 109.6 . . ?
C59 C60 H60A 109.6 . . ?
C59 C60 H60B 109.6 . . ?
H60A C60 H60B 108.1 . . ?
N16 C61 H61A 109.5 . . ?
N16 C61 H61B 109.5 . . ?
N16 C61 H61C 109.5 . . ?
H61A C61 H61B 109.5 . . ?
H61A C61 H61C 109.5 . . ?
H61B C61 H61C 109.5 . . ?
N16 C62 H62A 109.3 . . ?
N16 C62 H62B 109.3 . . ?
N16 C62 C63 111.8(7) . . ?
H62A C62 H62B 107.9 . . ?
C63 C62 H62A 109.3 . . ?
C63 C62 H62B 109.3 . . ?
N15 C63 C62 106.0(8) . . ?
N15 C63 H63A 110.5 . . ?
N15 C63 H63B 110.5 . . ?
C62 C63 H63A 110.5 . . ?
C62 C63 H63B 110.5 . . ?
H63A C63 H63B 108.7 . . ?
F2AA C64 C58 117.2(6) . . ?
F2AA C64 C65 116.6(7) . . ?
C65 C64 C58 126.2(8) . . ?
C64 C65 H65 121.6 . . ?
C64 C65 C66 116.7(7) . . ?
C66 C65 H65 121.6 . . ?
C65 C66 C67 121.0(6) . . ?
C68 C66 C65 119.4(6) . . ?
C68 C66 C67 119.4(7) . . ?
O13 C67 C53 125.8(6) . . ?
O13 C67 C66 117.0(7) . . ?
C53 C67 C66 117.1(6) . . ?
N13 C68 C66 118.9(6) . . ?
C57 C68 N13 119.4(6) . . ?
C57 C68 C66 121.7(7) . . ?

loop_
_geom_bond_atom_site_label_1
_geom_bond_atom_site_label_2
_geom_bond_distance
_geom_bond_site_symmetry_2
_geom_bond_publ_flag
Tb1 O1 2.417(4) . ?
Tb1 O2 2.325(5) . ?
Tb1 O5 2.365(5) . ?
Tb1 O6 2.342(5) . ?
Tb1 O9 2.369(4) . ?
Tb1 O10 2.355(5) . ?
Tb1 O13 2.379(4) . ?
Tb1 O14 2.359(5) . ?
F C47 1.371(9) . ?
F2AA C64 1.343(9) . ?
F4AA C13 1.353(9) . ?
F4BA C29 1.325(10) . ?
O1 C16 1.267(7) . ?
O2 C1 1.268(8) . ?
O3 C1 1.210(10) . ?
O4 C5 1.475(12) . ?
O4 C6 1.408(9) . ?
O5 C32 1.265(8) . ?
O6 C18 1.265(8) . ?
O7 C18 1.241(9) . ?
O8 C21 1.462(12) . ?
O8 C23 1.355(9) . ?
O9 C50 1.272(7) . ?
O10 C35 1.272(8) . ?
O11 C35 1.250(10) . ?
O12 C39 1.423(9) . ?
O12 C40 1.391(8) . ?
O13 C67 1.285(7) . ?
O14 C52 1.228(8) . ?
O15 C52 1.265(8) . ?
O16 C56 1.484(9) . ?
O16 C57 1.359(8) . ?
N1 N2 1.468(10) . ?
N1 C3 1.333(11) . ?
N1 C17 1.386(12) . ?
N2 C4 1.446(14) . ?
N2 C5 1.418(14) . ?
N3 C7 1.405(9) . ?
N3 C8 1.411(13) . ?
N3 C12 1.444(12) . ?
N4 H4 0.9800 . ?
N4 C9 1.434(15) . ?
N4 C10 1.443(12) . ?
N4 C11 1.424(15) . ?
N5 N6 1.443(8) . ?
N5 C20 1.328(9) . ?
N5 C34 1.359(10) . ?
N6 C21 1.471(11) . ?
N6 C22 1.463(12) . ?
N7 C24 1.382(9) . ?
N7 C25 1.423(10) . ?
N7 C28 1.423(12) . ?
N8 C26 1.469(15) . ?
N8 C27 1.504(14) . ?
N8 C33 1.520(16) . ?
N9 N10 1.448(8) . ?
N9 C37 1.342(9) . ?
N9 C51 1.352(9) . ?
N10 C38 1.498(10) . ?
N10 C39 1.404(9) . ?
N11 C41 1.413(8) . ?
N11 C42 1.452(9) . ?
N11 C46 1.477(10) . ?
N12 H12 0.9800 . ?
N12 C43 1.468(11) . ?
N12 C44 1.484(9) . ?
N12 C45 1.494(11) . ?
N13 N14 1.424(8) . ?
N13 C54 1.326(8) . ?
N13 C68 1.395(10) . ?
N14 C55 1.479(9) . ?
N14 C56 1.425(9) . ?
N15 C58 1.419(8) . ?
N15 C59 1.455(9) . ?
N15 C63 1.488(11) . ?
N16 H16 0.9800 . ?
N16 C60 1.483(13) . ?
N16 C61 1.481(10) . ?
N16 C62 1.446(11) . ?
C1 C2 1.543(10) . ?
C2 C3 1.372(9) . ?
C2 C16 1.396(10) . ?
C3 H3 0.9300 . ?
C4 H4A 0.9600 . ?
C4 H4B 0.9600 . ?
C4 H4C 0.9600 . ?
C5 H5A 0.9700 . ?
C5 H5B 0.9700 . ?
C6 C7 1.369(12) . ?
C6 C17 1.411(11) . ?
C7 C13 1.401(9) . ?
C8 H8A 0.9700 . ?
C8 H8B 0.9700 . ?
C8 C9 1.515(15) . ?
C9 H9A 0.9700 . ?
C9 H9B 0.9700 . ?
C10 H10A 0.9600 . ?
C10 H10B 0.9600 . ?
C10 H10C 0.9600 . ?
C11 H11A 0.9700 . ?
C11 H11B 0.9700 . ?
C11 C12 1.539(12) . ?
C12 H12A 0.9700 . ?
C12 H12B 0.9700 . ?
C13 C14 1.364(10) . ?
C14 H14 0.9300 . ?
C14 C15 1.411(11) . ?
C15 C16 1.461(9) . ?
C15 C17 1.383(10) . ?
C18 C19 1.502(10) . ?
C19 C20 1.408(10) . ?
C19 C32 1.408(10) . ?
C20 H20 0.9300 . ?
C21 H21A 0.9700 . ?
C21 H21B 0.9700 . ?
C22 H22A 0.9600 . ?
C22 H22B 0.9600 . ?
C22 H22C 0.9600 . ?
C23 C24 1.402(12) . ?
C23 C34 1.426(10) . ?
C24 C29 1.420(11) . ?
C25 H25A 0.9700 . ?
C25 H25B 0.9700 . ?
C25 C26 1.485(12) . ?
C26 H26A 0.9700 . ?
C26 H26B 0.9700 . ?
C27 H27A 0.9700 . ?
C27 H27B 0.9700 . ?
C27 C28 1.460(15) . ?
C28 H28A 0.9700 . ?
C28 H28B 0.9700 . ?
C29 C30 1.377(10) . ?
C30 H30 0.9300 . ?
C30 C31 1.408(11) . ?
C31 C32 1.451(9) . ?
C31 C34 1.402(10) . ?
C33 H33A 0.9600 . ?
C33 H33B 0.9600 . ?
C33 H33C 0.9600 . ?
C35 C36 1.481(10) . ?
C36 C37 1.391(9) . ?
C36 C50 1.404(10) . ?
C37 H37 0.9300 . ?
C38 H38A 0.9600 . ?
C38 H38B 0.9600 . ?
C38 H38C 0.9600 . ?
C39 H39 0.9300 . ?
C40 C41 1.337(10) . ?
C40 C51 1.435(9) . ?
C41 C47 1.402(10) . ?
C42 H42A 0.9700 . ?
C42 H42B 0.9700 . ?
C42 C43 1.548(9) . ?
C43 H43A 0.9700 . ?
C43 H43B 0.9700 . ?
C44 H44A 0.9600 . ?
C44 H44B 0.9600 . ?
C44 H44C 0.9600 . ?
C45 H45A 0.9700 . ?
C45 H45B 0.9700 . ?
C45 C46 1.510(9) . ?
C46 H46A 0.9700 . ?
C46 H46B 0.9700 . ?
C47 C48 1.385(9) . ?
C48 H48 0.9300 . ?
C48 C49 1.373(10) . ?
C49 C50 1.494(8) . ?
C49 C51 1.392(9) . ?
C52 C53 1.495(9) . ?
C53 C54 1.383(9) . ?
C53 C67 1.408(10) . ?
C54 H54 0.9300 . ?
C55 H55A 0.9600 . ?
C55 H55B 0.9600 . ?
C55 H55C 0.9600 . ?
C56 H56A 0.9700 . ?
C56 H56B 0.9700 . ?
C57 C58 1.378(10) . ?
C57 C68 1.395(9) . ?
C58 C64 1.418(10) . ?
C59 H59A 0.9700 . ?
C59 H59B 0.9700 . ?
C59 C60 1.489(10) . ?
C60 H60A 0.9700 . ?
C60 H60B 0.9700 . ?
C61 H61A 0.9600 . ?
C61 H61B 0.9600 . ?
C61 H61C 0.9600 . ?
C62 H62A 0.9700 . ?
C62 H62B 0.9700 . ?
C62 C63 1.510(11) . ?
C63 H63A 0.9700 . ?
C63 H63B 0.9700 . ?
C64 C65 1.357(9) . ?
C65 H65 0.9300 . ?
C65 C66 1.398(10) . ?
C66 C67 1.481(8) . ?
C66 C68 1.399(9) . ?

loop_
_geom_torsion_atom_site_label_1
_geom_torsion_atom_site_label_2
_geom_torsion_atom_site_label_3
_geom_torsion_atom_site_label_4
_geom_torsion
_geom_torsion_site_symmetry_1
_geom_torsion_site_symmetry_2
_geom_torsion_site_symmetry_3
_geom_torsion_site_symmetry_4
_geom_torsion_publ_flag
Tb1 O1 C16 C2 19.8(10) . . . . ?
Tb1 O1 C16 C15 -161.5(4) . . . . ?
Tb1 O2 C1 O3 148.2(7) . . . . ?
Tb1 O2 C1 C2 -34.6(11) . . . . ?
Tb1 O5 C32 C19 41.4(9) . . . . ?
Tb1 O5 C32 C31 -139.6(5) . . . . ?
Tb1 O6 C18 O7 173.0(6) . . . . ?
Tb1 O6 C18 C19 -9.9(12) . . . . ?
Tb1 O9 C50 C36 29.9(8) . . . . ?
Tb1 O9 C50 C49 -152.4(4) . . . . ?
Tb1 O10 C35 O11 160.6(6) . . . . ?
Tb1 O10 C35 C36 -20.8(11) . . . . ?
Tb1 O13 C67 C53 41.6(8) . . . . ?
Tb1 O13 C67 C66 -139.5(4) . . . . ?
Tb1 O14 C52 O15 179.0(4) . . . . ?
Tb1 O14 C52 C53 3.2(10) . . . . ?
F C47 C48 C49 175.6(6) . . . . ?
F2AA C64 C65 C66 177.8(5) . . . . ?
F4AA C13 C14 C15 -176.9(7) . . . . ?
F4BA C29 C30 C31 177.4(7) . . . . ?
O2 C1 C2 C3 -176.5(8) . . . . ?
O2 C1 C2 C16 5.1(11) . . . . ?
O3 C1 C2 C3 0.8(11) . . . . ?
O3 C1 C2 C16 -177.6(7) . . . . ?
O4 C6 C7 N3 -1.7(14) . . . . ?
O4 C6 C7 C13 171.5(8) . . . . ?
O4 C6 C17 N1 4.7(14) . . . . ?
O4 C6 C17 C15 -173.8(8) . . . . ?
O6 C18 C19 C20 161.8(7) . . . . ?
O6 C18 C19 C32 -14.9(11) . . . . ?
O7 C18 C19 C20 -20.9(11) . . . . ?
O7 C18 C19 C32 162.4(8) . . . . ?
O8 C23 C24 N7 1.7(12) . . . . ?
O8 C23 C24 C29 179.5(7) . . . . ?
O8 C23 C34 N5 -0.8(11) . . . . ?
O8 C23 C34 C31 178.0(7) . . . . ?
O10 C35 C36 C37 171.2(6) . . . . ?
O10 C35 C36 C50 -9.0(10) . . . . ?
O11 C35 C36 C37 -10.2(10) . . . . ?
O11 C35 C36 C50 169.6(7) . . . . ?
O12 C40 C41 N11 0.3(10) . . . . ?
O12 C40 C41 C47 178.4(6) . . . . ?
O12 C40 C51 N9 -4.7(9) . . . . ?
O12 C40 C51 C49 175.7(5) . . . . ?
O14 C52 C53 C54 157.8(6) . . . . ?
O14 C52 C53 C67 -20.8(9) . . . . ?
O15 C52 C53 C54 -18.3(9) . . . . ?
O15 C52 C53 C67 163.0(6) . . . . ?
O16 C57 C58 N15 -4.9(9) . . . . ?
O16 C57 C58 C64 177.9(6) . . . . ?
O16 C57 C68 N13 1.4(9) . . . . ?
O16 C57 C68 C66 -178.9(5) . . . . ?
N1 N2 C5 O4 59.9(11) . . . . ?
N2 N1 C3 C2 -178.7(9) . . . . ?
N2 N1 C17 C6 4.6(14) . . . . ?
N2 N1 C17 C15 -176.8(8) . . . . ?
N3 C7 C13 F4AA -4.4(13) . . . . ?
N3 C7 C13 C14 179.2(8) . . . . ?
N3 C8 C9 N4 58.1(18) . . . . ?
N4 C11 C12 N3 -56.7(12) . . . . ?
N5 N6 C21 O8 61.9(9) . . . . ?
N6 N5 C20 C19 176.2(7) . . . . ?
N6 N5 C34 C23 3.0(10) . . . . ?
N6 N5 C34 C31 -175.8(6) . . . . ?
N7 C24 C29 F4BA 1.3(12) . . . . ?
N7 C24 C29 C30 -179.1(7) . . . . ?
N7 C25 C26 N8 -58.8(12) . . . . ?
N8 C27 C28 N7 45.0(17) . . . . ?
N9 N10 C39 O12 -57.7(8) . . . . ?
N10 N9 C37 C36 -178.1(6) . . . . ?
N10 N9 C51 C40 -1.3(9) . . . . ?
N10 N9 C51 C49 178.3(5) . . . . ?
N11 C41 C47 F 4.2(11) . . . . ?
N11 C41 C47 C48 -175.5(7) . . . . ?
N11 C42 C43 N12 -56.5(9) . . . . ?
N12 C45 C46 N11 59.1(8) . . . . ?
N13 N14 C56 O16 59.6(7) . . . . ?
N14 N13 C54 C53 174.7(6) . . . . ?
N14 N13 C68 C57 1.0(8) . . . . ?
N14 N13 C68 C66 -178.7(5) . . . . ?
N15 C58 C64 F2AA 7.6(10) . . . . ?
N15 C58 C64 C65 -174.4(6) . . . . ?
N15 C59 C60 N16 -54.2(10) . . . . ?
N16 C62 C63 N15 58.3(12) . . . . ?
C1 C2 C3 N1 176.0(9) . . . . ?
C1 C2 C16 O1 -0.7(12) . . . . ?
C1 C2 C16 C15 -179.4(7) . . . . ?
C3 N1 N2 C4 -92.5(11) . . . . ?
C3 N1 N2 C5 147.3(10) . . . . ?
C3 N1 C17 C6 -178.5(10) . . . . ?
C3 N1 C17 C15 0.1(15) . . . . ?
C3 C2 C16 O1 -179.0(8) . . . . ?
C3 C2 C16 C15 2.3(11) . . . . ?
C4 N2 C5 O4 -52.2(13) . . . . ?
C5 O4 C6 C7 -162.9(10) . . . . ?
C5 O4 C6 C17 18.2(13) . . . . ?
C6 O4 C5 N2 -53.7(13) . . . . ?
C6 C7 C13 F4AA -177.2(8) . . . . ?
C6 C7 C13 C14 6.4(13) . . . . ?
C7 N3 C8 C9 160.3(10) . . . . ?
C7 N3 C12 C11 -163.0(8) . . . . ?
C7 C6 C17 N1 -174.2(9) . . . . ?
C7 C6 C17 C15 7.3(15) . . . . ?
C7 C13 C14 C15 -0.5(12) . . . . ?
C8 N3 C7 C6 -68.6(12) . . . . ?
C8 N3 C7 C13 119.0(11) . . . . ?
C8 N3 C12 C11 52.5(12) . . . . ?
C9 N4 C11 C12 60.6(14) . . . . ?
C10 N4 C9 C8 171.5(14) . . . . ?
C10 N4 C11 C12 -176.2(11) . . . . ?
C11 N4 C9 C8 -61.2(17) . . . . ?
C12 N3 C7 C6 147.8(9) . . . . ?
C12 N3 C7 C13 -24.6(14) . . . . ?
C12 N3 C8 C9 -53.4(14) . . . . ?
C13 C14 C15 C16 -178.5(7) . . . . ?
C13 C14 C15 C17 -2.4(11) . . . . ?
C14 C15 C16 O1 -0.8(10) . . . . ?
C14 C15 C16 C2 178.0(7) . . . . ?
C14 C15 C17 N1 -179.4(8) . . . . ?
C14 C15 C17 C6 -0.8(12) . . . . ?
C16 C2 C3 N1 -5.5(15) . . . . ?
C16 C15 C17 N1 -3.3(12) . . . . ?
C16 C15 C17 C6 175.3(8) . . . . ?
C17 N1 N2 C4 84.6(11) . . . . ?
C17 N1 N2 C5 -35.6(12) . . . . ?
C17 N1 C3 C2 4.4(16) . . . . ?
C17 C6 C7 N3 177.1(9) . . . . ?
C17 C6 C7 C13 -9.6(14) . . . . ?
C17 C15 C16 O1 -176.7(7) . . . . ?
C17 C15 C16 C2 2.1(10) . . . . ?
C18 C19 C20 N5 -178.1(7) . . . . ?
C18 C19 C32 O5 -2.3(11) . . . . ?
C18 C19 C32 C31 178.7(6) . . . . ?
C20 N5 N6 C21 150.4(8) . . . . ?
C20 N5 N6 C22 -86.6(10) . . . . ?
C20 N5 C34 C23 179.0(7) . . . . ?
C20 N5 C34 C31 0.2(11) . . . . ?
C20 C19 C32 O5 -179.0(7) . . . . ?
C20 C19 C32 C31 2.0(10) . . . . ?
C21 O8 C23 C24 -151.0(7) . . . . ?
C21 O8 C23 C34 30.1(10) . . . . ?
C22 N6 C21 O8 -59.6(10) . . . . ?
C23 O8 C21 N6 -61.7(9) . . . . ?
C23 C24 C29 F4BA -176.5(7) . . . . ?
C23 C24 C29 C30 3.1(12) . . . . ?
C24 N7 C25 C26 -130.3(10) . . . . ?
C24 N7 C28 C27 137.0(11) . . . . ?
C24 C23 C34 N5 -179.7(7) . . . . ?
C24 C23 C34 C31 -0.9(11) . . . . ?
C24 C29 C30 C31 -2.2(12) . . . . ?
C25 N7 C24 C23 40.5(13) . . . . ?
C25 N7 C24 C29 -137.2(9) . . . . ?
C25 N7 C28 C27 -46.8(15) . . . . ?
C26 N8 C27 C28 -51.2(16) . . . . ?
C27 N8 C26 C25 57.3(13) . . . . ?
C28 N7 C24 C23 -143.6(10) . . . . ?
C28 N7 C24 C29 38.8(13) . . . . ?
C28 N7 C25 C26 53.5(13) . . . . ?
C29 C30 C31 C32 179.7(7) . . . . ?
C29 C30 C31 C34 -0.4(10) . . . . ?
C30 C31 C32 O5 -0.9(10) . . . . ?
C30 C31 C32 C19 178.2(6) . . . . ?
C30 C31 C34 N5 -179.3(6) . . . . ?
C30 C31 C34 C23 1.9(10) . . . . ?
C32 C19 C20 N5 -1.2(11) . . . . ?
C32 C31 C34 N5 0.6(10) . . . . ?
C32 C31 C34 C23 -178.2(6) . . . . ?
C33 N8 C26 C25 178.5(10) . . . . ?
C33 N8 C27 C28 -165.9(12) . . . . ?
C34 N5 N6 C21 -33.3(10) . . . . ?
C34 N5 N6 C22 89.7(10) . . . . ?
C34 N5 C20 C19 0.1(11) . . . . ?
C34 C23 C24 N7 -179.4(7) . . . . ?
C34 C23 C24 C29 -1.6(11) . . . . ?
C34 C31 C32 O5 179.2(6) . . . . ?
C34 C31 C32 C19 -1.7(10) . . . . ?
C35 C36 C37 N9 178.1(6) . . . . ?
C35 C36 C50 O9 3.4(10) . . . . ?
C35 C36 C50 C49 -174.3(6) . . . . ?
C37 N9 N10 C38 83.0(8) . . . . ?
C37 N9 N10 C39 -154.2(6) . . . . ?
C37 N9 C51 C40 -176.3(6) . . . . ?
C37 N9 C51 C49 3.4(9) . . . . ?
C37 C36 C50 O9 -176.7(6) . . . . ?
C37 C36 C50 C49 5.5(8) . . . . ?
C38 N10 C39 O12 62.1(9) . . . . ?
C39 O12 C40 C41 159.8(7) . . . . ?
C39 O12 C40 C51 -19.8(8) . . . . ?
C40 O12 C39 N10 53.9(8) . . . . ?
C40 C41 C47 F -173.9(6) . . . . ?
C40 C41 C47 C48 6.5(11) . . . . ?
C41 N11 C42 C43 -164.1(7) . . . . ?
C41 N11 C46 C45 163.6(6) . . . . ?
C41 C40 C51 N9 175.7(6) . . . . ?
C41 C40 C51 C49 -4.0(9) . . . . ?
C41 C47 C48 C49 -4.7(11) . . . . ?
C42 N11 C41 C40 73.7(8) . . . . ?
C42 N11 C41 C47 -104.3(8) . . . . ?
C42 N11 C46 C45 -60.2(8) . . . . ?
C43 N12 C45 C46 -59.2(8) . . . . ?
C44 N12 C43 C42 -176.0(8) . . . . ?
C44 N12 C45 C46 175.6(7) . . . . ?
C45 N12 C43 C42 58.0(9) . . . . ?
C46 N11 C41 C40 -150.8(7) . . . . ?
C46 N11 C41 C47 31.2(10) . . . . ?
C46 N11 C42 C43 57.4(8) . . . . ?
C47 C48 C49 C50 -176.2(6) . . . . ?
C47 C48 C49 C51 -1.7(10) . . . . ?
C48 C49 C50 O9 -8.5(8) . . . . ?
C48 C49 C50 C36 169.4(6) . . . . ?
C48 C49 C51 N9 -173.9(6) . . . . ?
C48 C49 C51 C40 5.8(9) . . . . ?
C50 C36 C37 N9 -1.7(9) . . . . ?
C50 C49 C51 N9 0.8(8) . . . . ?
C50 C49 C51 C40 -179.6(5) . . . . ?
C51 N9 N10 C38 -92.1(8) . . . . ?
C51 N9 N10 C39 30.6(8) . . . . ?
C51 N9 C37 C36 -3.1(9) . . . . ?
C51 C40 C41 N11 179.9(6) . . . . ?
C51 C40 C41 C47 -1.9(10) . . . . ?
C51 C49 C50 O9 176.9(5) . . . . ?
C51 C49 C50 C36 -5.1(8) . . . . ?
C52 C53 C54 N13 -175.8(6) . . . . ?
C52 C53 C67 O13 -2.4(9) . . . . ?
C52 C53 C67 C66 178.7(5) . . . . ?
C54 N13 N14 C55 -82.9(7) . . . . ?
C54 N13 N14 C56 151.4(6) . . . . ?
C54 N13 C68 C57 177.6(6) . . . . ?
C54 N13 C68 C66 -2.1(9) . . . . ?
C54 C53 C67 O13 178.9(6) . . . . ?
C54 C53 C67 C66 0.1(8) . . . . ?
C55 N14 C56 O16 -63.2(8) . . . . ?
C56 O16 C57 C58 -155.4(6) . . . . ?
C56 O16 C57 C68 26.5(8) . . . . ?
C57 O16 C56 N14 -58.1(7) . . . . ?
C57 C58 C64 F2AA -175.3(6) . . . . ?
C57 C58 C64 C65 2.8(10) . . . . ?
C58 N15 C59 C60 -157.4(8) . . . . ?
C58 N15 C63 C62 158.3(7) . . . . ?
C58 C57 C68 N13 -176.8(6) . . . . ?
C58 C57 C68 C66 2.9(9) . . . . ?
C58 C64 C65 C66 -0.2(10) . . . . ?
C59 N15 C58 C57 67.2(9) . . . . ?
C59 N15 C58 C64 -115.8(8) . . . . ?
C59 N15 C63 C62 -56.5(10) . . . . ?
C60 N16 C62 C63 -61.0(11) . . . . ?
C61 N16 C60 C59 -179.6(7) . . . . ?
C61 N16 C62 C63 176.8(10) . . . . ?
C62 N16 C60 C59 57.3(10) . . . . ?
C63 N15 C58 C57 -148.5(7) . . . . ?
C63 N15 C58 C64 28.5(11) . . . . ?
C63 N15 C59 C60 56.4(10) . . . . ?
C64 C65 C66 C67 173.4(6) . . . . ?
C64 C65 C66 C68 -1.1(9) . . . . ?
C65 C66 C67 O13 2.7(8) . . . . ?
C65 C66 C67 C53 -178.3(6) . . . . ?
C65 C66 C68 N13 179.5(5) . . . . ?
C65 C66 C68 C57 -0.2(9) . . . . ?
C67 C53 C54 N13 2.8(9) . . . . ?
C67 C66 C68 N13 4.9(8) . . . . ?
C67 C66 C68 C57 -174.8(5) . . . . ?
C68 N13 N14 C55 93.8(7) . . . . ?
C68 N13 N14 C56 -32.0(8) . . . . ?
C68 N13 C54 C53 -1.9(9) . . . . ?
C68 C57 C58 N15 173.3(6) . . . . ?
C68 C57 C58 C64 -4.0(9) . . . . ?
C68 C66 C67 O13 177.2(5) . . . . ?
C68 C66 C67 C53 -3.8(8) . . . . ?

loop_
_smtbx_masks_void_nr
_smtbx_masks_void_average_x
_smtbx_masks_void_average_y
_smtbx_masks_void_average_z
_smtbx_masks_void_volume
_smtbx_masks_void_count_electrons
_smtbx_masks_void_content
1 0.249 0.436 -0.847 2060.7 321.8 ?
